data_2011903
loop_
_publ_author_name
'Picard, S.'
'Gougeon, P.'
'Potel, M.'

_publ_section_title
;
 Rb~4~Mo~21~Se~24~ containing Mo~12~ and Mo~15~ clusters
;
_journal_issue 4
_journal_name_full 'Acta Crystallographica Section C'
_journal_page_first 335
_journal_page_last 336
_journal_paper_doi 10.1107/S0108270100019466
_journal_volume 57
_journal_year 2001
_chemical_formula_iupac 'Rb4 Mo21 Se24'
_chemical_formula_sum 'Mo21 Rb4 Se24'
_chemical_formula_weight 4251.66
_chemical_name_systematic
;
  ?
;
_space_group_IT_number 148
_symmetry_cell_setting trigonal
_symmetry_space_group_name_Hall '-R 3'
_symmetry_space_group_name_H-M 'R -3 :H'
_audit_creation_method SHELXL-97
_cell_angle_alpha 90.00
_cell_angle_beta 90.00
_cell_angle_gamma 120.00
_cell_formula_units_Z 6
_cell_length_a 9.5078(2)
_cell_length_b 9.5078(2)
_cell_length_c 87.797(2)
_cell_measurement_reflns_used 48971
_cell_measurement_temperature 293(2)
_cell_measurement_theta_max 40.25
_cell_measurement_theta_min 1
_cell_volume 6873.4(3)
_computing_cell_refinement COLLECT
_computing_data_collection 'COLLECT (Nonius, 1998)'
_computing_data_reduction 'DENZO and SCALEPACK (Otwinowski & Minor, 1997)'
_computing_molecular_graphics 'DIAMOND (Bergerhoff, 1996)'
_computing_publication_material SHELXL97
_computing_structure_refinement 'SHELXL97 (Sheldrick, 1997)'
_computing_structure_solution 'SHELXS97 (Sheldrick, 1997)'
_diffrn_ambient_temperature 293(2)
_diffrn_measured_fraction_theta_full .990
_diffrn_measured_fraction_theta_max .990
_diffrn_measurement_device_type 'Nonius KappaCCD'
_diffrn_measurement_method '\f (\k = 0) plus additional \w scans'
_diffrn_radiation_monochromator graphite
_diffrn_radiation_source 'fine-focus sealed tube'
_diffrn_radiation_type MoK\a
_diffrn_radiation_wavelength .71073
_diffrn_reflns_av_R_equivalents .094
_diffrn_reflns_av_sigmaI/netI .0931
_diffrn_reflns_limit_h_max 12
_diffrn_reflns_limit_h_min -17
_diffrn_reflns_limit_k_max 17
_diffrn_reflns_limit_k_min -15
_diffrn_reflns_limit_l_max 158
_diffrn_reflns_limit_l_min -157
_diffrn_reflns_number 33750
_diffrn_reflns_theta_full 40.22
_diffrn_reflns_theta_max 40.22
_diffrn_reflns_theta_min 1.39
_diffrn_standards_decay_% none
_exptl_absorpt_coefficient_mu 28.809
_exptl_absorpt_correction_T_max .468
_exptl_absorpt_correction_T_min .247
_exptl_absorpt_correction_type empirical
_exptl_absorpt_process_details '(SORTAV; Blessing, 1987)'
_exptl_crystal_colour black
_exptl_crystal_density_diffrn 6.163
_exptl_crystal_density_method 'not measured'
_exptl_crystal_description irregular
_exptl_crystal_F_000 11076
_exptl_crystal_size_max .13
_exptl_crystal_size_mid .04
_exptl_crystal_size_min .04
_refine_diff_density_max 2.960
_refine_diff_density_min -2.616
_refine_ls_extinction_coef .000149(5)
_refine_ls_extinction_method SHELXL97
_refine_ls_goodness_of_fit_ref .959
_refine_ls_matrix_type full
_refine_ls_number_parameters 149
_refine_ls_number_reflns 9548
_refine_ls_number_restraints 0
_refine_ls_restrained_S_all .959
_refine_ls_R_factor_all .118
_refine_ls_R_factor_gt .051
_refine_ls_shift/su_max .003
_refine_ls_shift/su_mean .000
_refine_ls_structure_factor_coef Fsqd
_refine_ls_weighting_details 'calc w = 1/[\s^2^(Fo^2^)+(0.0399P)^2^] where P = (Fo^2^+2Fc^2^)/3'
_refine_ls_weighting_scheme calc
_refine_ls_wR_factor_ref .117
_reflns_number_gt 5050
_reflns_number_total 9548
_reflns_threshold_expression I>2\s(I)
_cod_data_source_file sk1436.cif
_cod_data_source_block I
_cod_original_sg_symbol_H-M 'R -3'
_cod_database_code 2011903

loop_
_symmetry_equiv_pos_as_xyz
'x, y, z'
'-y, x-y, z'
'-x+y, -x, z'
'x+2/3, y+1/3, z+1/3'
'-y+2/3, x-y+1/3, z+1/3'
'-x+y+2/3, -x+1/3, z+1/3'
'x+1/3, y+2/3, z+2/3'
'-y+1/3, x-y+2/3, z+2/3'
'-x+y+1/3, -x+2/3, z+2/3'
'-x, -y, -z'
'y, -x+y, -z'
'x-y, x, -z'
'-x+2/3, -y+1/3, -z+1/3'
'y+2/3, -x+y+1/3, -z+1/3'
'x-y+2/3, x+1/3, -z+1/3'
'-x+1/3, -y+2/3, -z+2/3'
'y+1/3, -x+y+2/3, -z+2/3'
'x-y+1/3, x+2/3, -z+2/3'

loop_
_atom_site_label
_atom_site_fract_x
_atom_site_fract_y
_atom_site_fract_z
_atom_site_U_iso_or_equiv
_atom_site_adp_type
_atom_site_calc_flag
_atom_site_refinement_flags
_atom_site_occupancy
_atom_site_disorder_assembly
_atom_site_disorder_group
_atom_site_type_symbol
Mo1 -.18504(5) .31094(5) .294453(5) .01002(8) Uani d . 1 . . Mo
Mo2 -.34952(5) .16330(5) .320839(5) .00952(8) Uani d . 1 . . Mo
Mo3 -.15000(5) .02145(5) .277952(5) .01035(8) Uani d . 1 . . Mo
Mo4 -.17016(5) -.15295(5) .251949(5) .00960(8) Uani d . 1 . . Mo
Mo5 -.15163(5) .01886(5) .226485(5) .00968(8) Uani d . 1 . . Mo
Mo6 .01740(5) .17024(5) .201044(5) .00974(8) Uani d . 1 . . Mo
Mo7 -.14927(5) .02200(5) .175036(5) .01061(8) Uani d . 1 . . Mo
Se1 -.37532(6) -.00139(6) .296797(6) .01232(10) Uani d . 1 . . Se
Se2 -.03591(6) .30058(6) .320028(6) .01260(10) Uani d . 1 . . Se
Se3 -.33394(6) -.29207(6) .275914(6) .01238(10) Uani d . 1 . . Se
Se4 -.03534(6) -.33146(6) .252256(6) .01318(10) Uani d . 1 . . Se
Se5 -.33650(6) -.29762(6) .226512(6) .01346(10) Uani d . 1 . . Se
Se6 -.29616(6) .03570(6) .200748(6) .01333(10) Uani d . 1 . . Se
Se7 .04225(6) .33437(6) .177065(6) .01253(10) Uani d . 1 . . Se
Se8 -.3333 .3333 .271590(10) .01285(17) Uani d S 1 . . Se
Se9 .0000 .0000 .300799(10) .01335(17) Uani d S 1 . . Se
Se10 .0000 .0000 .152158(10) .01377(18) Uani d S 1 . . Se
Rb1 -.6667 -.3333 .199808(15) .0344(3) Uani d S 1 . . Rb
Rb2 -.6667 -.3333 .253255(15) .0352(3) Uani d S 1 . . Rb
Rb3 -.6667 -.3333 .323483(15) .0335(3) Uani d S 1 . . Rb
Rb4 -.3333 .3333 .226303(17) .0406(3) Uani d S 1 . . Rb

loop_
_atom_site_aniso_label
_atom_site_aniso_U_11
_atom_site_aniso_U_22
_atom_site_aniso_U_33
_atom_site_aniso_U_12
_atom_site_aniso_U_13
_atom_site_aniso_U_23
Mo1 .01157(19) .01190(19) .00666(16) .00594(16) .00032(15) .00022(14)
Mo2 .01126(19) .01107(19) .00605(16) .00545(16) .00023(14) -.00030(14)
Mo3 .01167(19) .01222(19) .00706(16) .00589(16) .00054(15) .00001(14)
Mo4 .01128(19) .01157(19) .00607(16) .00581(16) .00044(14) .00056(14)
Mo5 .01161(19) .01144(19) .00583(16) .00563(16) -.00012(14) -.00018(14)
Mo6 .01117(19) .01191(19) .00612(16) .00575(16) -.00051(14) .00001(14)
Mo7 .01229(19) .01234(19) .00726(16) .00620(16) -.00040(15) -.00011(15)
Se1 .0145(2) .0134(2) .0097(2) .0075(2) .00119(18) -.00069(18)
Se2 .0131(2) .0162(2) .0102(2) .0086(2) .00033(18) -.00005(19)
Se3 .0141(2) .0127(2) .0094(2) .0060(2) .00081(18) .00210(18)
Se4 .0176(2) .0126(2) .0102(2) .0081(2) -.00007(19) .00053(18)
Se5 .0129(2) .0146(2) .0097(2) .0045(2) -.00026(18) -.00010(19)
Se6 .0138(2) .0172(2) .0105(2) .0089(2) -.00034(19) .00026(19)
Se7 .0147(2) .0135(2) .0098(2) .0074(2) -.00139(18) .00076(18)
Se8 .0156(3) .0156(3) .0073(3) .00780(13) .000 .000
Se9 .0164(3) .0164(3) .0072(3) .00821(13) .000 .000
Se10 .0172(3) .0172(3) .0070(3) .00858(13) .000 .000
Rb1 .0250(3) .0250(3) .0531(8) .01249(17) .000 .000
Rb2 .0257(3) .0257(3) .0543(8) .01286(17) .000 .000
Rb3 .0261(3) .0261(3) .0484(7) .01303(17) .000 .000
Rb4 .0266(4) .0266(4) .0687(10) .01328(18) .000 .000

loop_
_atom_type_symbol
_atom_type_description
_atom_type_scat_dispersion_real
_atom_type_scat_dispersion_imag
_atom_type_scat_source
Se Se -.0929 2.2259 'International Tables Vol C Tables 4.2.6.8 and 6.1.1.4'
Rb Rb -.9393 2.9676 'International Tables Vol C Tables 4.2.6.8 and 6.1.1.4'
Mo Mo -1.6832 .6857 'International Tables Vol C Tables 4.2.6.8 and 6.1.1.4'

loop_
_geom_angle_atom_site_label_1
_geom_angle_atom_site_label_2
_geom_angle_atom_site_label_3
_geom_angle_site_symmetry_1
_geom_angle_site_symmetry_3
_geom_angle
Se8 Mo1 Se1 . . 93.456(17)
Se8 Mo1 Se1 . 2_565 93.045(17)
Se1 Mo1 Se1 . 2_565 170.88(3)
Se8 Mo1 Se3 . 3 88.30(2)
Se1 Mo1 Se3 . 3 102.59(2)
Se1 Mo1 Se3 2_565 3 83.99(2)
Se8 Mo1 Mo1 . 3_455 58.367(12)
Se1 Mo1 Mo1 . 3_455 59.85(2)
Se1 Mo1 Mo1 2_565 3_455 119.00(2)
Se3 Mo1 Mo1 3 3_455 138.305(17)
Se8 Mo1 Mo1 . 2_565 58.367(12)
Se1 Mo1 Mo1 . 2_565 119.64(2)
Se1 Mo1 Mo1 2_565 2_565 59.21(2)
Se3 Mo1 Mo1 3 2_565 125.50(2)
Mo1 Mo1 Mo1 3_455 2_565 60.0
Se8 Mo1 Se2 . . 175.43(2)
Se1 Mo1 Se2 . . 88.31(2)
Se1 Mo1 Se2 2_565 . 84.745(19)
Se3 Mo1 Se2 3 . 95.43(2)
Mo1 Mo1 Se2 3_455 . 119.376(16)
Mo1 Mo1 Se2 2_565 . 117.136(17)
Se8 Mo1 Mo2 . . 120.89(2)
Se1 Mo1 Mo2 . . 57.174(16)
Se1 Mo1 Mo2 2_565 . 113.84(2)
Se3 Mo1 Mo2 3 . 142.95(2)
Mo1 Mo1 Mo2 3_455 . 62.559(14)
Mo1 Mo1 Mo2 2_565 . 90.862(12)
Se2 Mo1 Mo2 . . 56.864(17)
Se8 Mo1 Mo2 . 2_565 118.95(2)
Se1 Mo1 Mo2 . 2_565 114.72(2)
Se1 Mo1 Mo2 2_565 2_565 56.348(16)
Se3 Mo1 Mo2 3 2_565 130.60(2)
Mo1 Mo1 Mo2 3_455 2_565 89.753(12)
Mo1 Mo1 Mo2 2_565 2_565 60.617(14)
Se2 Mo1 Mo2 . 2_565 56.532(16)
Mo2 Mo1 Mo2 . 2_565 57.551(18)
Se1 Mo2 Se2 . . 91.12(2)
Se1 Mo2 Se2 . 3_455 87.48(2)
Se2 Mo2 Se2 . 3_455 176.22(3)
Se1 Mo2 Mo2 . 2_565 120.561(17)
Se2 Mo2 Mo2 . 2_565 59.18(2)
Se2 Mo2 Mo2 3_455 2_565 118.72(2)
Se1 Mo2 Mo2 . 3_455 118.325(17)
Se2 Mo2 Mo2 . 3_455 119.15(2)
Se2 Mo2 Mo2 3_455 3_455 58.75(2)
Mo2 Mo2 Mo2 2_565 3_455 60.0
Se1 Mo2 Mo2 . 17_445 144.99(2)
Se2 Mo2 Mo2 . 17_445 121.12(2)
Se2 Mo2 Mo2 3_455 17_445 61.155(15)
Mo2 Mo2 Mo2 2_565 17_445 90.0
Mo2 Mo2 Mo2 3_455 17_445 60.082(10)
Se1 Mo2 Mo2 . 18 148.53(2)
Se2 Mo2 Mo2 . 18 61.298(15)
Se2 Mo2 Mo2 3_455 18 120.96(2)
Mo2 Mo2 Mo2 2_565 18 60.082(10)
Mo2 Mo2 Mo2 3_455 18 90.0
Mo2 Mo2 Mo2 17_445 18 59.84(2)
Se1 Mo2 Se2 . 17_445 112.75(2)
Se2 Mo2 Se2 . 17_445 92.020(17)
Se2 Mo2 Se2 3_455 17_445 91.762(17)
Mo2 Mo2 Se2 2_565 17_445 117.976(16)
Mo2 Mo2 Se2 3_455 17_445 117.702(16)
Mo2 Mo2 Se2 17_445 17_445 57.64(2)
Mo2 Mo2 Se2 18 17_445 57.922(19)
Se1 Mo2 Mo1 . . 58.386(17)
Se2 Mo2 Mo1 . . 60.186(16)
Se2 Mo2 Mo1 3_455 . 116.18(2)
Mo2 Mo2 Mo1 2_565 . 62.181(14)
Mo2 Mo2 Mo1 3_455 . 90.212(12)
Mo2 Mo2 Mo1 17_445 . 147.690(16)
Mo2 Mo2 Mo1 18 . 112.082(17)
Se2 Mo2 Mo1 17_445 . 148.69(2)
Se1 Mo2 Mo1 . 3_455 58.119(17)
Se2 Mo2 Mo1 . 3_455 116.97(2)
Se2 Mo2 Mo1 3_455 3_455 59.367(16)
Mo2 Mo2 Mo1 2_565 3_455 89.127(12)
Mo2 Mo2 Mo1 3_455 3_455 60.268(13)
Mo2 Mo2 Mo1 17_445 3_455 110.505(16)
Mo2 Mo2 Mo1 18 3_455 146.080(16)
Se2 Mo2 Mo1 17_445 3_455 148.48(2)
Mo1 Mo2 Mo1 . 3_455 56.824(18)
Se1 Mo2 Rb3 . . 63.77(2)
Se2 Mo2 Rb3 . . 125.011(17)
Se2 Mo2 Rb3 3_455 . 57.298(14)
Mo2 Mo2 Rb3 2_565 . 174.76(2)
Mo2 Mo2 Rb3 3_455 . 115.81(2)
Mo2 Mo2 Rb3 17_445 . 84.99(2)
Mo2 Mo2 Rb3 18 . 118.15(2)
Se2 Mo2 Rb3 17_445 . 60.33(2)
Mo1 Mo2 Rb3 . . 122.11(2)
Mo1 Mo2 Rb3 3_455 . 91.19(2)
Se9 Mo3 Se3 . . 92.598(17)
Se9 Mo3 Se3 . 3 92.577(17)
Se3 Mo3 Se3 . 3 171.91(3)
Se9 Mo3 Se1 . . 87.89(2)
Se3 Mo3 Se1 . . 84.00(2)
Se3 Mo3 Se1 3 . 102.40(2)
Se9 Mo3 Mo3 . 3 58.196(12)
Se3 Mo3 Mo3 . 3 119.05(2)
Se3 Mo3 Mo3 3 3 59.17(2)
Se1 Mo3 Mo3 . 3 137.601(18)
Se9 Mo3 Mo3 . 2 58.196(12)
Se3 Mo3 Mo3 . 2 59.21(2)
Se3 Mo3 Mo3 3 2 119.02(2)
Se1 Mo3 Mo3 . 2 125.35(2)
Mo3 Mo3 Mo3 3 2 60.0
Se9 Mo3 Se4 . 3 175.27(2)
Se3 Mo3 Se4 . 3 86.03(2)
Se3 Mo3 Se4 3 3 88.32(2)
Se1 Mo3 Se4 . 3 96.46(2)
Mo3 Mo3 Se4 3 3 118.692(16)
Mo3 Mo3 Se4 2 3 117.402(17)
Se9 Mo3 Mo4 . 3 119.88(2)
Se3 Mo3 Mo4 . 3 114.76(2)
Se3 Mo3 Mo4 3 3 57.188(16)
Se1 Mo3 Mo4 . 3 143.77(2)
Mo3 Mo3 Mo4 3 3 61.722(14)
Mo3 Mo3 Mo4 2 3 90.442(12)
Se4 Mo3 Mo4 3 3 56.998(16)
Se9 Mo3 Mo4 . . 118.58(2)
Se3 Mo3 Mo4 . . 56.759(16)
Se3 Mo3 Mo4 3 . 115.21(2)
Se1 Mo3 Mo4 . . 131.26(2)
Mo3 Mo3 Mo4 3 . 89.702(12)
Mo3 Mo3 Mo4 2 . 60.427(14)
Se4 Mo3 Mo4 3 . 56.975(16)
Mo4 Mo3 Mo4 3 . 58.027(18)
Se3 Mo4 Se4 . . 91.45(2)
Se3 Mo4 Se4 . 3 88.66(2)
Se4 Mo4 Se4 . 3 177.73(2)
Se3 Mo4 Mo4 . 3 118.565(17)
Se4 Mo4 Mo4 . 3 119.33(2)
Se4 Mo4 Mo4 3 3 58.74(2)
Se3 Mo4 Mo4 . 2 120.364(17)
Se4 Mo4 Mo4 . 2 59.33(2)
Se4 Mo4 Mo4 3 2 118.74(2)
Mo4 Mo4 Mo4 3 2 60.0
Se3 Mo4 Se5 . . 111.66(2)
Se4 Mo4 Se5 . . 91.76(2)
Se4 Mo4 Se5 3 . 90.30(2)
Mo4 Mo4 Se5 3 . 118.196(16)
Mo4 Mo4 Se5 2 . 119.214(16)
Se3 Mo4 Mo5 . 2 148.43(2)
Se4 Mo4 Mo5 . 2 61.042(17)
Se4 Mo4 Mo5 3 2 119.46(2)
Mo4 Mo4 Mo5 3 2 90.083(12)
Mo4 Mo4 Mo5 2 2 60.784(14)
Se5 Mo4 Mo5 . 2 58.444(17)
Se3 Mo4 Mo5 . . 145.69(2)
Se4 Mo4 Mo5 . . 119.82(2)
Se4 Mo4 Mo5 3 . 60.665(16)
Mo4 Mo4 Mo5 3 . 60.272(14)
Mo4 Mo4 Mo5 2 . 89.789(12)
Se5 Mo4 Mo5 . . 57.925(17)
Mo5 Mo4 Mo5 2 . 58.800(19)
Se3 Mo4 Mo3 . 2 58.740(17)
Se4 Mo4 Mo3 . 2 60.532(16)
Se4 Mo4 Mo3 3 2 117.73(2)
Mo4 Mo4 Mo3 3 2 90.286(13)
Mo4 Mo4 Mo3 2 2 61.632(14)
Se5 Mo4 Mo3 . 2 148.43(2)
Mo5 Mo4 Mo3 2 2 112.163(19)
Mo5 Mo4 Mo3 . 2 147.47(2)
Se3 Mo4 Mo3 . . 58.253(17)
Se4 Mo4 Mo3 . . 118.36(2)
Se4 Mo4 Mo3 3 . 59.884(16)
Mo4 Mo4 Mo3 3 . 60.341(14)
Mo4 Mo4 Mo3 2 . 89.550(12)
Se5 Mo4 Mo3 . . 147.01(2)
Mo5 Mo4 Mo3 2 . 146.81(2)
Mo5 Mo4 Mo3 . . 110.682(18)
Mo3 Mo4 Mo3 2 . 57.851(19)
Se3 Mo4 Rb2 . . 59.32(2)
Se4 Mo4 Rb2 . . 124.330(17)
Se4 Mo4 Rb2 3 . 57.560(14)
Mo4 Mo4 Rb2 3 . 116.29(2)
Mo4 Mo4 Rb2 2 . 175.98(2)
Se5 Mo4 Rb2 . . 63.46(2)
Mo5 Mo4 Rb2 2 . 121.87(2)
Mo5 Mo4 Rb2 . . 89.41(2)
Mo3 Mo4 Rb2 2 . 117.96(2)
Mo3 Mo4 Rb2 . . 87.05(2)
Se5 Mo5 Se5 . 3 178.98(2)
Se5 Mo5 Mo5 . 3 119.76(2)
Se5 Mo5 Mo5 3 3 59.22(2)
Se5 Mo5 Mo5 . 2 59.76(2)
Se5 Mo5 Mo5 3 2 119.22(2)
Mo5 Mo5 Mo5 3 2 60.0
Se5 Mo5 Se6 . . 89.99(2)
Se5 Mo5 Se6 3 . 90.65(2)
Mo5 Mo5 Se6 3 . 118.151(16)
Mo5 Mo5 Se6 2 . 117.940(16)
Se5 Mo5 Se4 . 3 89.84(2)
Se5 Mo5 Se4 3 3 90.62(2)
Mo5 Mo5 Se4 3 3 118.120(16)
Mo5 Mo5 Se4 2 3 117.844(16)
Se6 Mo5 Se4 . 3 114.31(2)
Se5 Mo5 Mo6 . . 119.38(2)
Se5 Mo5 Mo6 3 . 60.387(16)
Mo5 Mo5 Mo6 3 . 60.809(14)
Mo5 Mo5 Mo6 2 . 90.194(12)
Se6 Mo5 Mo6 . . 57.357(17)
Se4 Mo5 Mo6 3 . 147.89(2)
Se5 Mo5 Mo4 . 3 119.26(2)
Se5 Mo5 Mo4 3 3 60.321(16)
Mo5 Mo5 Mo4 3 3 60.857(14)
Mo5 Mo5 Mo4 2 3 90.210(12)
Se6 Mo5 Mo4 . 3 147.81(2)
Se4 Mo5 Mo4 3 3 57.280(17)
Mo6 Mo5 Mo4 . 3 111.224(19)
Se5 Mo5 Mo6 . 2 60.401(16)
Se5 Mo5 Mo6 3 2 119.36(2)
Mo5 Mo5 Mo6 3 2 89.931(12)
Mo5 Mo5 Mo6 2 2 60.352(14)
Se6 Mo5 Mo6 . 2 57.596(16)
Se4 Mo5 Mo6 3 2 147.49(2)
Mo6 Mo5 Mo6 . 2 58.984(19)
Mo4 Mo5 Mo6 3 2 147.16(2)
Se5 Mo5 Mo4 . . 60.314(16)
Se5 Mo5 Mo4 3 . 119.25(2)
Mo5 Mo5 Mo4 3 . 89.914(12)
Mo5 Mo5 Mo4 2 . 60.343(14)
Se6 Mo5 Mo4 . . 147.53(2)
Se4 Mo5 Mo4 3 . 57.508(16)
Mo6 Mo5 Mo4 . . 147.11(2)
Mo4 Mo5 Mo4 3 . 58.944(19)
Mo6 Mo5 Mo4 2 . 110.430(18)
Se5 Mo5 Rb4 . . 123.232(17)
Se5 Mo5 Rb4 3 . 57.788(14)
Mo5 Mo5 Rb4 3 . 117.01(2)
Mo5 Mo5 Rb4 2 . 177.00(2)
Se6 Mo5 Rb4 . . 62.82(2)
Se4 Mo5 Rb4 3 . 63.33(2)
Mo6 Mo5 Rb4 . . 87.93(2)
Mo4 Mo5 Rb4 3 . 88.29(2)
Mo6 Mo5 Rb4 2 . 120.37(2)
Mo4 Mo5 Rb4 . . 120.81(2)
Se7 Mo6 Se6 . . 91.46(2)
Se7 Mo6 Se6 . 3 88.67(2)
Se6 Mo6 Se6 . 3 177.80(3)
Se7 Mo6 Mo6 . 2 120.388(17)
Se6 Mo6 Mo6 . 2 59.35(2)
Se6 Mo6 Mo6 3 2 118.77(2)
Se7 Mo6 Mo6 . 3 118.593(18)
Se6 Mo6 Mo6 . 3 119.35(2)
Se6 Mo6 Mo6 3 3 58.77(2)
Mo6 Mo6 Mo6 2 3 60.0
Se7 Mo6 Se5 . 3 111.66(2)
Se6 Mo6 Se5 . 3 91.67(2)
Se6 Mo6 Se5 3 3 90.33(2)
Mo6 Mo6 Se5 2 3 119.151(16)
Mo6 Mo6 Se5 3 3 118.208(16)
Se7 Mo6 Mo5 . . 148.41(2)
Se6 Mo6 Mo5 . . 60.998(16)
Se6 Mo6 Mo5 3 . 119.48(2)
Mo6 Mo6 Mo5 2 . 60.736(14)
Mo6 Mo6 Mo5 3 . 90.067(12)
Se5 Mo6 Mo5 3 . 58.429(17)
Se7 Mo6 Mo5 . 3 145.66(2)
Se6 Mo6 Mo5 . 3 119.82(2)
Se6 Mo6 Mo5 3 3 60.646(16)
Mo6 Mo6 Mo5 2 3 89.806(12)
Mo6 Mo6 Mo5 3 3 60.280(14)
Se5 Mo6 Mo5 3 3 57.928(16)
Mo5 Mo6 Mo5 . 3 58.839(19)
Se7 Mo6 Mo7 . . 58.709(17)
Se6 Mo6 Mo7 . . 60.651(16)
Se6 Mo6 Mo7 3 . 117.67(2)
Mo6 Mo6 Mo7 2 . 61.686(14)
Mo6 Mo6 Mo7 3 . 90.253(12)
Se5 Mo6 Mo7 3 . 148.45(2)
Mo5 Mo6 Mo7 . . 112.204(19)
Mo5 Mo6 Mo7 3 . 147.49(2)
Se7 Mo6 Mo7 . 3 58.353(17)
Se6 Mo6 Mo7 . 3 118.33(2)
Se6 Mo6 Mo7 3 3 59.962(16)
Mo6 Mo6 Mo7 2 3 89.447(12)
Mo6 Mo6 Mo7 3 3 60.273(14)
Se5 Mo6 Mo7 3 3 147.17(2)
Mo5 Mo6 Mo7 . 3 146.68(2)
Mo5 Mo6 Mo7 3 3 110.668(18)
Mo7 Mo6 Mo7 . 3 57.712(19)
Se7 Mo6 Rb1 . 1_665 59.35(2)
Se6 Mo6 Rb1 . 1_665 124.237(17)
Se6 Mo6 Rb1 3 1_665 57.603(14)
Mo6 Mo6 Rb1 2 1_665 176.08(2)
Mo6 Mo6 Rb1 3 1_665 116.37(2)
Se5 Mo6 Rb1 3 1_665 63.42(2)
Mo5 Mo6 Rb1 . 1_665 121.82(2)
Mo5 Mo6 Rb1 3 1_665 89.36(2)
Mo7 Mo6 Rb1 . 1_665 117.96(2)
Mo7 Mo6 Rb1 3 1_665 87.26(2)
Se10 Mo7 Se7 . . 92.717(17)
Se10 Mo7 Se7 . 2 92.571(17)
Se7 Mo7 Se7 . 2 172.00(3)
Se10 Mo7 Se7 . 13_455 88.01(2)
Se7 Mo7 Se7 . 13_455 102.39(2)
Se7 Mo7 Se7 2 13_455 83.79(2)
Se10 Mo7 Mo7 . 3 58.281(12)
Se7 Mo7 Mo7 . 3 59.42(2)
Se7 Mo7 Mo7 2 3 119.03(2)
Se7 Mo7 Mo7 13_455 3 137.887(18)
Se10 Mo7 Mo7 . 2 58.281(12)
Se7 Mo7 Mo7 . 2 119.26(2)
Se7 Mo7 Mo7 2 2 59.19(2)
Se7 Mo7 Mo7 13_455 2 125.35(2)
Mo7 Mo7 Mo7 3 2 60.0
Se10 Mo7 Se6 . . 175.41(2)
Se7 Mo7 Se6 . . 88.35(2)
Se7 Mo7 Se6 2 . 85.91(2)
Se7 Mo7 Se6 13_455 . 96.12(2)
Mo7 Mo7 Se6 3 . 118.850(16)
Mo7 Mo7 Se6 2 . 117.390(17)
Se10 Mo7 Mo6 . . 120.10(2)
Se7 Mo7 Mo6 . . 57.294(16)
Se7 Mo7 Mo6 2 . 114.76(2)
Se7 Mo7 Mo6 13_455 . 143.60(2)
Mo7 Mo7 Mo6 3 . 61.855(14)
Mo7 Mo7 Mo6 2 . 90.545(12)
Se6 Mo7 Mo6 . . 57.027(17)
Se10 Mo7 Mo6 . 2 118.68(2)
Se7 Mo7 Mo6 . 2 115.33(2)
Se7 Mo7 Mo6 2 2 56.749(16)
Se7 Mo7 Mo6 13_455 2 130.94(2)
Mo7 Mo7 Mo6 3 2 89.731(12)
Mo7 Mo7 Mo6 2 2 60.433(14)
Se6 Mo7 Mo6 . 2 56.959(16)
Mo6 Mo7 Mo6 . 2 58.042(18)
Mo2 Se1 Mo1 . . 64.441(17)
Mo2 Se1 Mo1 . 3_455 65.533(17)
Mo1 Se1 Mo1 . 3_455 60.94(2)
Mo2 Se1 Mo3 . . 129.95(2)
Mo1 Se1 Mo3 . . 77.462(19)
Mo1 Se1 Mo3 3_455 . 122.16(2)
Mo2 Se1 Rb3 . . 78.86(2)
Mo1 Se1 Rb3 . . 143.22(2)
Mo1 Se1 Rb3 3_455 . 102.585(17)
Mo3 Se1 Rb3 . . 133.13(2)
Mo2 Se2 Mo2 . 2_565 62.08(2)
Mo2 Se2 Mo1 . . 62.950(16)
Mo2 Se2 Mo1 2_565 . 64.101(16)
Mo2 Se2 Mo2 . 18 61.066(19)
Mo2 Se2 Mo2 2_565 18 60.924(19)
Mo1 Se2 Mo2 . 18 114.18(2)
Mo2 Se2 Rb3 . 1_665 145.72(2)
Mo2 Se2 Rb3 2_565 1_665 84.100(17)
Mo1 Se2 Rb3 . 1_665 108.72(3)
Mo2 Se2 Rb3 18 1_665 98.89(3)
Mo2 Se2 Rb3 . 16_445 97.157(17)
Mo2 Se2 Rb3 2_565 16_445 140.75(2)
Mo1 Se2 Rb3 . 16_445 138.66(2)
Mo2 Se2 Rb3 18 16_445 79.99(2)
Rb3 Se2 Rb3 1_665 16_445 106.792(15)
Mo4 Se3 Mo3 . . 64.988(17)
Mo4 Se3 Mo3 . 2 64.072(17)
Mo3 Se3 Mo3 . 2 61.62(2)
Mo4 Se3 Mo1 . 2 129.68(2)
Mo3 Se3 Mo1 . 2 123.21(2)
Mo3 Se3 Mo1 2 2 77.540(19)
Mo4 Se3 Rb2 . . 82.87(2)
Mo3 Se3 Rb2 . . 102.374(18)
Mo3 Se3 Rb2 2 . 146.76(2)
Mo1 Se3 Rb2 2 . 131.14(2)
Mo4 Se4 Mo4 . 2 61.93(2)
Mo4 Se4 Mo3 . 2 62.470(17)
Mo4 Se4 Mo3 2 2 63.141(17)
Mo4 Se4 Mo5 . 2 61.678(17)
Mo4 Se4 Mo5 2 2 61.826(17)
Mo3 Se4 Mo5 2 2 114.29(2)
Mo4 Se4 Rb2 . 1_655 145.65(2)
Mo4 Se4 Rb2 2 1_655 83.736(17)
Mo3 Se4 Rb2 2 1_655 102.42(3)
Mo5 Se4 Rb2 2 1_655 104.42(3)
Mo4 Se4 Rb4 . 1_545 97.940(17)
Mo4 Se4 Rb4 2 1_545 139.02(2)
Mo3 Se4 Rb4 2 1_545 141.79(2)
Mo5 Se4 Rb4 2 1_545 77.24(2)
Rb2 Se4 Rb4 1_655 1_545 109.815(19)
Mo5 Se5 Mo5 . 2 61.02(2)
Mo5 Se5 Mo4 . . 61.761(16)
Mo5 Se5 Mo4 2 . 61.235(17)
Mo5 Se5 Mo6 . 2 61.671(16)
Mo5 Se5 Mo6 2 2 61.184(16)
Mo4 Se5 Mo6 . 2 112.64(2)
Mo5 Se5 Rb4 . 1_545 144.02(2)
Mo5 Se5 Rb4 2 1_545 83.006(16)
Mo4 Se5 Rb4 . 1_545 102.61(3)
Mo6 Se5 Rb4 2 1_545 102.13(3)
Mo5 Se5 Rb1 . . 98.758(17)
Mo5 Se5 Rb1 2 . 138.44(2)
Mo4 Se5 Rb1 . . 143.99(2)
Mo6 Se5 Rb1 2 . 77.30(2)
Rb4 Se5 Rb1 1_545 . 109.04(2)
Mo5 Se5 Rb2 . . 98.817(17)
Mo5 Se5 Rb2 2 . 138.50(2)
Mo4 Se5 Rb2 . . 77.31(2)
Mo6 Se5 Rb2 2 . 143.98(2)
Rb4 Se5 Rb2 1_545 . 109.42(2)
Rb1 Se5 Rb2 . . 76.36(2)
Mo6 Se6 Mo6 . 2 61.87(2)
Mo6 Se6 Mo5 . . 61.645(16)
Mo6 Se6 Mo5 2 . 61.759(16)
Mo6 Se6 Mo7 . . 62.322(17)
Mo6 Se6 Mo7 2 . 63.079(17)
Mo5 Se6 Mo7 . . 114.12(2)
Mo6 Se6 Rb1 . . 145.51(2)
Mo6 Se6 Rb1 2 . 83.655(17)
Mo5 Se6 Rb1 . . 104.30(3)
Mo7 Se6 Rb1 . . 102.54(3)
Mo6 Se6 Rb4 . . 98.062(17)
Mo6 Se6 Rb4 2 . 139.40(2)
Mo5 Se6 Rb4 . . 77.69(2)
Mo7 Se6 Rb4 . . 141.47(2)
Rb1 Se6 Rb4 . . 109.897(19)
Mo6 Se7 Mo7 . . 63.998(17)
Mo6 Se7 Mo7 . 3 64.898(17)
Mo7 Se7 Mo7 . 3 61.40(2)
Mo6 Se7 Mo7 . 13_455 129.93(2)
Mo7 Se7 Mo7 . 13_455 77.61(2)
Mo7 Se7 Mo7 3 13_455 122.86(2)
Mo6 Se7 Rb1 . 1_665 82.80(2)
Mo7 Se7 Rb1 . 1_665 146.61(2)
Mo7 Se7 Rb1 3 1_665 102.491(18)
Mo7 Se7 Rb1 13_455 1_665 131.32(2)
Mo1 Se8 Mo1 . 3_455 63.27(2)
Mo1 Se8 Mo1 . 2_565 63.27(2)
Mo1 Se8 Mo1 3_455 2_565 63.27(2)
Mo1 Se8 Rb4 . . 142.727(15)
Mo1 Se8 Rb4 3_455 . 142.727(15)
Mo1 Se8 Rb4 2_565 . 142.727(15)
Mo3 Se9 Mo3 2 3 63.61(2)
Mo3 Se9 Mo3 2 . 63.61(2)
Mo3 Se9 Mo3 3 . 63.61(2)
Mo3 Se9 Rb3 2 16_445 142.515(15)
Mo3 Se9 Rb3 3 16_445 142.516(15)
Mo3 Se9 Rb3 . 16_445 142.516(15)
Mo7 Se10 Mo7 3 2 63.44(2)
Mo7 Se10 Mo7 3 . 63.44(2)
Mo7 Se10 Mo7 2 . 63.44(2)
Mo7 Se10 Rb4 3 13_455 142.621(15)
Mo7 Se10 Rb4 2 13_455 142.621(15)
Mo7 Se10 Rb4 . 13_455 142.620(15)
Se6 Rb1 Se6 2_455 . 119.945(2)
Se6 Rb1 Se6 2_455 3_445 119.945(2)
Se6 Rb1 Se6 . 3_445 119.945(2)
Se6 Rb1 Se7 2_455 1_445 71.630(15)
Se6 Rb1 Se7 . 1_445 146.94(4)
Se6 Rb1 Se7 3_445 1_445 61.067(13)
Se6 Rb1 Se7 2_455 3_455 61.067(13)
Se6 Rb1 Se7 . 3_455 71.631(15)
Se6 Rb1 Se7 3_445 3_455 146.94(4)
Se7 Rb1 Se7 1_445 3_455 92.05(3)
Se6 Rb1 Se7 2_455 2 146.94(4)
Se6 Rb1 Se7 . 2 61.067(13)
Se6 Rb1 Se7 3_445 2 71.630(14)
Se7 Rb1 Se7 1_445 2 92.05(3)
Se7 Rb1 Se7 3_455 2 92.05(3)
Se6 Rb1 Se5 2_455 2_455 61.646(14)
Se6 Rb1 Se5 . 2_455 70.363(15)
Se6 Rb1 Se5 3_445 2_455 140.13(4)
Se7 Rb1 Se5 1_445 2_455 132.767(12)
Se7 Rb1 Se5 3_455 2_455 71.962(11)
Se7 Rb1 Se5 2 2_455 131.430(12)
Se6 Rb1 Se5 2_455 3_445 70.363(15)
Se6 Rb1 Se5 . 3_445 140.13(4)
Se6 Rb1 Se5 3_445 3_445 61.646(14)
Se7 Rb1 Se5 1_445 3_445 71.962(12)
Se7 Rb1 Se5 3_455 3_445 131.430(12)
Se7 Rb1 Se5 2 3_445 132.767(12)
Se5 Rb1 Se5 2_455 3_445 85.84(3)
Se6 Rb1 Se5 2_455 . 140.13(4)
Se6 Rb1 Se5 . . 61.645(14)
Se6 Rb1 Se5 3_445 . 70.363(15)
Se7 Rb1 Se5 1_445 . 131.430(12)
Se7 Rb1 Se5 3_455 . 132.767(12)
Se7 Rb1 Se5 2 . 71.962(11)
Se5 Rb1 Se5 2_455 . 85.84(3)
Se5 Rb1 Se5 3_445 . 85.84(3)
Se6 Rb1 Mo6 2_455 3_455 38.742(10)
Se6 Rb1 Mo6 . 3_455 81.216(10)
Se6 Rb1 Mo6 3_445 3_455 158.566(12)
Se7 Rb1 Mo6 1_445 3_455 103.672(16)
Se7 Rb1 Mo6 3_455 3_455 37.852(10)
Se7 Rb1 Mo6 2 3_455 126.65(2)
Se5 Rb1 Mo6 2_455 3_455 39.281(10)
Se5 Rb1 Mo6 3_445 3_455 100.489(17)
Se5 Rb1 Mo6 . 3_455 122.92(2)
Se6 Rb1 Mo6 2_455 1_445 81.216(10)
Se6 Rb1 Mo6 . 1_445 158.566(12)
Se6 Rb1 Mo6 3_445 1_445 38.742(10)
Se7 Rb1 Mo6 1_445 1_445 37.852(10)
Se7 Rb1 Mo6 3_455 1_445 126.65(2)
Se7 Rb1 Mo6 2 1_445 103.672(16)
Se5 Rb1 Mo6 2_455 1_445 122.92(2)
Se5 Rb1 Mo6 3_445 1_445 39.281(10)
Se5 Rb1 Mo6 . 1_445 100.489(17)
Mo6 Rb1 Mo6 3_455 1_445 119.932(2)
Se6 Rb1 Mo6 2_455 2 158.566(12)
Se6 Rb1 Mo6 . 2 38.742(10)
Se6 Rb1 Mo6 3_445 2 81.216(10)
Se7 Rb1 Mo6 1_445 2 126.65(2)
Se7 Rb1 Mo6 3_455 2 103.672(16)
Se7 Rb1 Mo6 2 2 37.852(10)
Se5 Rb1 Mo6 2_455 2 100.489(17)
Se5 Rb1 Mo6 3_445 2 122.92(2)
Se5 Rb1 Mo6 . 2 39.281(10)
Mo6 Rb1 Mo6 3_455 2 119.932(2)
Mo6 Rb1 Mo6 1_445 2 119.932(2)
Se4 Rb2 Se4 1_455 3 119.938(2)
Se4 Rb2 Se4 1_455 2_445 119.938(2)
Se4 Rb2 Se4 3 2_445 119.938(2)
Se4 Rb2 Se3 1_455 2_455 61.028(13)
Se4 Rb2 Se3 3 2_455 71.690(14)
Se4 Rb2 Se3 2_445 2_455 147.14(4)
Se4 Rb2 Se3 1_455 . 147.14(4)
Se4 Rb2 Se3 3 . 61.028(13)
Se4 Rb2 Se3 2_445 . 71.690(14)
Se3 Rb2 Se3 2_455 . 92.24(3)
Se4 Rb2 Se3 1_455 3_445 71.690(14)
Se4 Rb2 Se3 3 3_445 147.14(4)
Se4 Rb2 Se3 2_445 3_445 61.028(13)
Se3 Rb2 Se3 2_455 3_445 92.24(3)
Se3 Rb2 Se3 . 3_445 92.24(3)
Se4 Rb2 Se5 1_455 3_445 70.359(15)
Se4 Rb2 Se5 3 3_445 140.00(4)
Se4 Rb2 Se5 2_445 3_445 61.564(14)
Se3 Rb2 Se5 2_455 3_445 131.387(12)
Se3 Rb2 Se5 . 3_445 132.724(12)
Se3 Rb2 Se5 3_445 3_445 71.870(11)
Se4 Rb2 Se5 1_455 2_455 61.564(14)
Se4 Rb2 Se5 3 2_455 70.359(15)
Se4 Rb2 Se5 2_445 2_455 140.00(4)
Se3 Rb2 Se5 2_455 2_455 71.870(11)
Se3 Rb2 Se5 . 2_455 131.387(12)
Se3 Rb2 Se5 3_445 2_455 132.724(12)
Se5 Rb2 Se5 3_445 2_455 85.78(3)
Se4 Rb2 Se5 1_455 . 140.00(4)
Se4 Rb2 Se5 3 . 61.564(14)
Se4 Rb2 Se5 2_445 . 70.359(15)
Se3 Rb2 Se5 2_455 . 132.724(12)
Se3 Rb2 Se5 . . 71.870(11)
Se3 Rb2 Se5 3_445 . 131.387(12)
Se5 Rb2 Se5 3_445 . 85.78(3)
Se5 Rb2 Se5 2_455 . 85.78(3)
Se4 Rb2 Mo4 1_455 2_455 38.704(10)
Se4 Rb2 Mo4 3 2_455 81.248(10)
Se4 Rb2 Mo4 2_445 2_455 158.508(12)
Se3 Rb2 Mo4 2_455 2_455 37.805(10)
Se3 Rb2 Mo4 . 2_455 126.76(2)
Se3 Rb2 Mo4 3_445 2_455 103.751(16)
Se5 Rb2 Mo4 3_445 2_455 100.441(17)
Se5 Rb2 Mo4 2_455 2_455 39.232(10)
Se5 Rb2 Mo4 . 2_455 122.82(2)
Se4 Rb2 Mo4 1_455 3_445 81.248(10)
Se4 Rb2 Mo4 3 3_445 158.508(12)
Se4 Rb2 Mo4 2_445 3_445 38.704(10)
Se3 Rb2 Mo4 2_455 3_445 126.76(2)
Se3 Rb2 Mo4 . 3_445 103.751(16)
Se3 Rb2 Mo4 3_445 3_445 37.805(10)
Se5 Rb2 Mo4 3_445 3_445 39.232(10)
Se5 Rb2 Mo4 2_455 3_445 122.82(2)
Se5 Rb2 Mo4 . 3_445 100.441(17)
Mo4 Rb2 Mo4 2_455 3_445 119.924(2)
Se4 Rb2 Mo4 1_455 . 158.508(12)
Se4 Rb2 Mo4 3 . 38.704(10)
Se4 Rb2 Mo4 2_445 . 81.248(10)
Se3 Rb2 Mo4 2_455 . 103.751(16)
Se3 Rb2 Mo4 . . 37.805(10)
Se3 Rb2 Mo4 3_445 . 126.76(2)
Se5 Rb2 Mo4 3_445 . 122.82(2)
Se5 Rb2 Mo4 2_455 . 100.442(17)
Se5 Rb2 Mo4 . . 39.232(10)
Mo4 Rb2 Mo4 2_455 . 119.924(2)
Mo4 Rb2 Mo4 3_445 . 119.924(2)
Se2 Rb3 Se2 3_455 1_445 119.261(7)
Se2 Rb3 Se2 3_455 2 119.261(7)
Se2 Rb3 Se2 1_445 2 119.261(7)
Se2 Rb3 Se2 3_455 18_445 73.209(15)
Se2 Rb3 Se2 1_445 18_445 63.964(16)
Se2 Rb3 Se2 2 18_445 150.68(4)
Se2 Rb3 Se2 3_455 17_445 63.965(16)
Se2 Rb3 Se2 1_445 17_445 150.68(4)
Se2 Rb3 Se2 2 17_445 73.208(15)
Se2 Rb3 Se2 18_445 17_445 92.13(3)
Se2 Rb3 Se2 3_455 16_445 150.68(4)
Se2 Rb3 Se2 1_445 16_445 73.208(15)
Se2 Rb3 Se2 2 16_445 63.964(16)
Se2 Rb3 Se2 18_445 16_445 92.13(3)
Se2 Rb3 Se2 17_445 16_445 92.13(3)
Se2 Rb3 Se9 3_455 16_445 94.96(2)
Se2 Rb3 Se9 1_445 16_445 94.96(2)
Se2 Rb3 Se9 2 16_445 94.96(2)
Se2 Rb3 Se9 18_445 16_445 56.256(19)
Se2 Rb3 Se9 17_445 16_445 56.256(19)
Se2 Rb3 Se9 16_445 16_445 56.256(19)
Se2 Rb3 Se1 3_455 2_455 68.824(15)
Se2 Rb3 Se1 1_445 2_455 58.442(14)
Se2 Rb3 Se1 2 2_455 136.41(4)
Se2 Rb3 Se1 18_445 2_455 71.907(11)
Se2 Rb3 Se1 17_445 2_455 132.734(11)
Se2 Rb3 Se1 16_445 2_455 131.420(12)
Se9 Rb3 Se1 16_445 2_455 128.159(17)
Se2 Rb3 Se1 3_455 . 58.442(14)
Se2 Rb3 Se1 1_445 . 136.41(4)
Se2 Rb3 Se1 2 . 68.824(15)
Se2 Rb3 Se1 18_445 . 131.420(11)
Se2 Rb3 Se1 17_445 . 71.907(11)
Se2 Rb3 Se1 16_445 . 132.733(11)
Se9 Rb3 Se1 16_445 . 128.158(17)
Se1 Rb3 Se1 2_455 . 85.84(3)
Se2 Rb3 Se1 3_455 3_445 136.41(4)
Se2 Rb3 Se1 1_445 3_445 68.824(15)
Se2 Rb3 Se1 2 3_445 58.442(14)
Se2 Rb3 Se1 18_445 3_445 132.733(12)
Se2 Rb3 Se1 17_445 3_445 131.419(11)
Se2 Rb3 Se1 16_445 3_445 71.906(11)
Se9 Rb3 Se1 16_445 3_445 128.157(17)
Se1 Rb3 Se1 2_455 3_445 85.84(3)
Se1 Rb3 Se1 . 3_445 85.84(3)
Se2 Rb3 Mo2 3_455 2_455 81.099(10)
Se2 Rb3 Mo2 1_445 2_455 38.603(10)
Se2 Rb3 Mo2 2 2_455 157.175(17)
Se2 Rb3 Mo2 18_445 2_455 39.683(10)
Se2 Rb3 Mo2 17_445 2_455 128.43(2)
Se2 Rb3 Mo2 16_445 2_455 103.965(16)
Se9 Rb3 Mo2 16_445 2_455 93.209(19)
Se1 Rb3 Mo2 2_455 2_455 37.368(10)
Se1 Rb3 Mo2 . 2_455 121.02(2)
Se1 Rb3 Mo2 3_445 2_455 100.114(17)
Se2 Rb3 Mo2 3_455 . 38.603(10)
Se2 Rb3 Mo2 1_445 . 157.175(17)
Se2 Rb3 Mo2 2 . 81.099(10)
Se2 Rb3 Mo2 18_445 . 103.965(16)
Se2 Rb3 Mo2 17_445 . 39.683(10)
Se2 Rb3 Mo2 16_445 . 128.43(2)
Se9 Rb3 Mo2 16_445 . 93.209(19)
Se1 Rb3 Mo2 2_455 . 100.114(18)
Se1 Rb3 Mo2 . . 37.368(10)
Se1 Rb3 Mo2 3_445 . 121.02(2)
Mo2 Rb3 Mo2 2_455 . 119.690(4)
Se5 Rb4 Se5 3 2_455 119.9970(10)
Se5 Rb4 Se5 3 1_565 119.9970(10)
Se5 Rb4 Se5 2_455 1_565 119.9970(10)
Se5 Rb4 Se6 3 . 62.492(15)
Se5 Rb4 Se6 2_455 . 70.654(15)
Se5 Rb4 Se6 1_565 . 143.37(4)
Se5 Rb4 Se6 3 2_565 70.654(15)
Se5 Rb4 Se6 2_455 2_565 143.37(4)
Se5 Rb4 Se6 1_565 2_565 62.492(15)
Se6 Rb4 Se6 . 2_565 88.11(3)
Se5 Rb4 Se6 3 3_455 143.37(4)
Se5 Rb4 Se6 2_455 3_455 62.492(15)
Se5 Rb4 Se6 1_565 3_455 70.654(15)
Se6 Rb4 Se6 . 3_455 88.11(3)
Se6 Rb4 Se6 2_565 3_455 88.11(3)
Se5 Rb4 Se4 3 1_565 70.379(16)
Se5 Rb4 Se4 2_455 1_565 142.39(4)
Se5 Rb4 Se4 1_565 1_565 62.242(15)
Se6 Rb4 Se4 . 1_565 132.788(11)
Se6 Rb4 Se4 2_565 1_565 73.574(11)
Se6 Rb4 Se4 3_455 1_565 132.788(11)
Se5 Rb4 Se4 3 3 62.242(15)
Se5 Rb4 Se4 2_455 3 70.379(16)
Se5 Rb4 Se4 1_565 3 142.39(4)
Se6 Rb4 Se4 . 3 73.574(11)
Se6 Rb4 Se4 2_565 3 132.788(11)
Se6 Rb4 Se4 3_455 3 132.788(11)
Se4 Rb4 Se4 1_565 3 87.54(3)
Se5 Rb4 Se4 3 2_455 142.39(4)
Se5 Rb4 Se4 2_455 2_455 62.242(15)
Se5 Rb4 Se4 1_565 2_455 70.379(16)
Se6 Rb4 Se4 . 2_455 132.788(11)
Se6 Rb4 Se4 2_565 2_455 132.788(11)
Se6 Rb4 Se4 3_455 2_455 73.574(11)
Se4 Rb4 Se4 1_565 2_455 87.54(3)
Se4 Rb4 Se4 3 2_455 87.54(3)
Se5 Rb4 Se10 3 13_455 90.30(3)
Se5 Rb4 Se10 2_455 13_455 90.30(3)
Se5 Rb4 Se10 1_565 13_455 90.30(3)
Se6 Rb4 Se10 . 13_455 53.41(2)
Se6 Rb4 Se10 2_565 13_455 53.41(2)
Se6 Rb4 Se10 3_455 13_455 53.41(2)
Se4 Rb4 Se10 1_565 13_455 126.983(19)
Se4 Rb4 Se10 3 13_455 126.984(19)
Se4 Rb4 Se10 2_455 13_455 126.983(19)
Se5 Rb4 Se8 3 . 89.70(3)
Se5 Rb4 Se8 2_455 . 89.70(3)
Se5 Rb4 Se8 1_565 . 89.70(3)
Se6 Rb4 Se8 . . 126.59(2)
Se6 Rb4 Se8 2_565 . 126.59(2)
Se6 Rb4 Se8 3_455 . 126.59(2)
Se4 Rb4 Se8 1_565 . 53.017(19)
Se4 Rb4 Se8 3 . 53.017(19)
Se4 Rb4 Se8 2_455 . 53.017(19)
Se10 Rb4 Se8 13_455 . 180.0
Se5 Rb4 Mo5 3 . 39.205(10)
Se5 Rb4 Mo5 2_455 . 80.793(10)
Se5 Rb4 Mo5 1_565 . 159.199(10)
Se6 Rb4 Mo5 . . 39.489(10)
Se6 Rb4 Mo5 2_565 . 101.808(18)
Se6 Rb4 Mo5 3_455 . 125.03(3)
Se4 Rb4 Mo5 1_565 . 101.476(18)
Se4 Rb4 Mo5 3 . 39.427(10)
Se4 Rb4 Mo5 2_455 . 124.51(3)
Se10 Rb4 Mo5 13_455 . 90.22(2)
Se8 Rb4 Mo5 . . 89.78(2)

loop_
_geom_bond_atom_site_label_1
_geom_bond_atom_site_label_2
_geom_bond_site_symmetry_2
_geom_bond_distance
_geom_bond_publ_flag
Mo1 Se8 . 2.5225(8) ?
Mo1 Se1 . 2.6002(7) ?
Mo1 Se1 2_565 2.6173(7) ?
Mo1 Se3 3 2.6229(6) ?
Mo1 Mo1 3_455 2.6459(7) ?
Mo1 Mo1 2_565 2.6459(7) ?
Mo1 Se2 . 2.6835(6) ?
Mo1 Mo2 . 2.7546(6) ?
Mo1 Mo2 2_565 2.8055(6) ?
Mo2 Se1 . 2.5658(6) ?
Mo2 Se2 . 2.5899(7) ?
Mo2 Se2 3_455 2.6016(6) ?
Mo2 Mo2 2_565 2.6769(7) ?
Mo2 Mo2 3_455 2.6769(7) ?
Mo2 Mo2 17_445 2.6834(7) ?
Mo2 Mo2 18 2.6835(7) ?
Mo2 Se2 17_445 2.6895(7) ?
Mo2 Mo1 3_455 2.8055(6) ?
Mo2 Rb3 . 4.1478(4) ?
Mo3 Se9 . 2.5278(8) ?
Mo3 Se3 . 2.6006(7) ?
Mo3 Se3 3 2.6014(7) ?
Mo3 Se1 . 2.6285(7) ?
Mo3 Mo3 3 2.6644(7) ?
Mo3 Mo3 2 2.6644(7) ?
Mo3 Se4 3 2.6871(6) ?
Mo3 Mo4 3 2.7369(6) ?
Mo3 Mo4 . 2.7713(6) ?
Mo4 Se3 . 2.5577(6) ?
Mo4 Se4 . 2.5884(7) ?
Mo4 Se4 3 2.6046(7) ?
Mo4 Mo4 3 2.6718(7) ?
Mo4 Mo4 2 2.6718(7) ?
Mo4 Se5 . 2.6843(7) ?
Mo4 Mo5 2 2.7083(6) ?
Mo4 Mo5 . 2.7221(6) ?
Mo4 Mo3 2 2.7369(6) ?
Mo4 Rb2 . 4.1404(4) ?
Mo5 Se5 . 2.6182(7) ?
Mo5 Se5 3 2.6327(7) ?
Mo5 Mo5 3 2.6658(7) ?
Mo5 Mo5 2 2.6658(7) ?
Mo5 Se6 . 2.6908(6) ?
Mo5 Se4 3 2.6920(6) ?
Mo5 Mo6 . 2.7075(6) ?
Mo5 Mo4 3 2.7083(6) ?
Mo5 Mo6 2 2.7197(6) ?
Mo5 Rb4 . 4.1341(4) ?
Mo6 Se7 . 2.5602(6) ?
Mo6 Se6 . 2.5906(7) ?
Mo6 Se6 3 2.6064(7) ?
Mo6 Mo6 2 2.6718(7) ?
Mo6 Mo6 3 2.6718(7) ?
Mo6 Se5 3 2.6865(6) ?
Mo6 Mo5 3 2.7197(6) ?
Mo6 Mo7 . 2.7347(6) ?
Mo6 Mo7 3 2.7723(6) ?
Mo6 Rb1 1_665 4.1394(4) ?
Mo7 Se10 . 2.5277(8) ?
Mo7 Se7 . 2.6001(6) ?
Mo7 Se7 2 2.6062(7) ?
Mo7 Se7 13_455 2.6308(7) ?
Mo7 Mo7 3 2.6580(7) ?
Mo7 Mo7 2 2.6580(7) ?
Mo7 Se6 . 2.6917(7) ?
Mo7 Mo6 2 2.7723(6) ?
Se1 Mo1 3_455 2.6173(7) ?
Se1 Rb3 . 3.7922(9) ?
Se2 Mo2 2_565 2.6016(6) ?
Se2 Mo2 18 2.6894(7) ?
Se2 Rb3 1_665 3.5089(5) ?
Se2 Rb3 16_445 3.6595(9) ?
Se3 Mo3 2 2.6014(6) ?
Se3 Mo1 2 2.6229(6) ?
Se3 Rb2 . 3.5886(9) ?
Se4 Mo4 2 2.6046(7) ?
Se4 Mo3 2 2.6871(6) ?
Se4 Mo5 2 2.6920(6) ?
Se4 Rb2 1_655 3.5153(5) ?
Se4 Rb4 1_545 3.7878(10) ?
Se5 Mo5 2 2.6327(7) ?
Se5 Mo6 2 2.6865(6) ?
Se5 Rb4 1_545 3.5240(5) ?
Se5 Rb1 . 3.7948(10) ?
Se5 Rb2 . 3.7969(10) ?
Se6 Mo6 2 2.6064(7) ?
Se6 Rb1 . 3.5167(5) ?
Se6 Rb4 . 3.7639(10) ?
Se7 Mo7 3 2.6062(7) ?
Se7 Mo7 13_455 2.6308(7) ?
Se7 Rb1 1_665 3.5895(9) ?
Se8 Mo1 3_455 2.5224(8) ?
Se8 Mo1 2_565 2.5224(8) ?
Se8 Rb4 . 3.9761(17) ?
Se9 Mo3 2 2.5278(8) ?
Se9 Mo3 3 2.5278(8) ?
Se9 Rb3 16_445 3.7210(16) ?
Se10 Mo7 3 2.5277(8) ?
Se10 Mo7 2 2.5277(8) ?
Se10 Rb4 13_455 3.9618(17) ?
Rb1 Se6 2_455 3.5167(5) ?
Rb1 Se6 3_445 3.5167(5) ?
Rb1 Se7 1_445 3.5895(9) ?
Rb1 Se7 3_455 3.5895(9) ?
Rb1 Se7 2 3.5895(9) ?
Rb1 Se5 2_455 3.7948(10) ?
Rb1 Se5 3_445 3.7948(10) ?
Rb1 Mo6 3_455 4.1394(4) ?
Rb1 Mo6 1_445 4.1394(4) ?
Rb1 Mo6 2 4.1394(4) ?
Rb2 Se4 1_455 3.5153(5) ?
Rb2 Se4 3 3.5153(6) ?
Rb2 Se4 2_445 3.5153(5) ?
Rb2 Se3 2_455 3.5886(9) ?
Rb2 Se3 3_445 3.5886(9) ?
Rb2 Se5 3_445 3.7969(10) ?
Rb2 Se5 2_455 3.7969(10) ?
Rb2 Mo4 2_455 4.1404(4) ?
Rb2 Mo4 3_445 4.1404(4) ?
Rb3 Se2 3_455 3.5089(6) ?
Rb3 Se2 1_445 3.5089(6) ?
Rb3 Se2 2 3.5089(5) ?
Rb3 Se2 18_445 3.6595(9) ?
Rb3 Se2 17_445 3.6595(9) ?
Rb3 Se2 16_445 3.6595(9) ?
Rb3 Se9 16_445 3.7210(16) ?
Rb3 Se1 2_455 3.7922(9) ?
Rb3 Se1 3_445 3.7922(9) ?
Rb3 Mo2 2_455 4.1478(4) ?
Rb4 Se5 3 3.5240(5) ?
Rb4 Se5 2_455 3.5240(6) ?
Rb4 Se5 1_565 3.5240(5) ?
Rb4 Se6 2_565 3.7639(10) ?
Rb4 Se6 3_455 3.7639(10) ?
Rb4 Se4 1_565 3.7878(10) ?
Rb4 Se4 3 3.7878(10) ?
Rb4 Se4 2_455 3.7878(10) ?
Rb4 Se10 13_455 3.9618(17) ?
